data_4319822
loop_
_publ_author_name
'Konrad Herbst'
'Magda Monari'
'Michael Brorson'

_publ_section_title
;
 Heterobimetallic, Cubane-like Mo3S4M' Cluster Cores Containing the Noble
 Metals M' = Ru, Os, Rh, Ir. Unprecedented Tri(\m-carbonyl) Bridge Between
 Ruthenium Atoms in [{(\h5-Cp')3Mo3S4Ru}2(\m-CO)3]2+
;
_journal_name_full 'Inorganic Chemistry'
_journal_page_first 2979
_journal_page_last 2985
_journal_paper_doi 10.1021/ic001129c
_journal_volume 40
_journal_year 2001
_chemical_formula_sum 'C27 H28 Mo3 O5 Ru S5'
_chemical_formula_weight 981.68
_chemical_name_systematic
;
 ?
;
_space_group_IT_number 2
_symmetry_cell_setting triclinic
_symmetry_space_group_name_Hall '-P 1'
_symmetry_space_group_name_H-M 'P -1'
_atom_sites_solution_hydrogens geom
_atom_sites_solution_primary direct
_atom_sites_solution_secondary difmap
_audit_creation_method SHELXL-97
_cell_angle_alpha 73.09(3)
_cell_angle_beta 69.75(3)
_cell_angle_gamma 87.51(3)
_cell_formula_units_Z 2
_cell_length_a 10.812(2)
_cell_length_b 10.868(2)
_cell_length_c 15.158(3)
_cell_measurement_temperature 293(2)
_cell_volume 1595.5(7)
_computing_cell_refinement 'Bruker SMART'
_computing_data_collection 'Bruker SMART'
_computing_data_reduction 'Bruker SHELXTL'
_computing_structure_refinement 'SHELXL-97 (Sheldrick, 1997)'
_computing_structure_solution 'SHELXS-97 (Sheldrick, 1990)'
_diffrn_ambient_temperature 293(2)
_diffrn_measured_fraction_theta_full 0.985
_diffrn_measured_fraction_theta_max 0.985
_diffrn_measurement_device_type 'CCD area detector'
_diffrn_measurement_method 'phi and omega scans'
_diffrn_radiation_monochromator graphite
_diffrn_radiation_source 'fine-focus sealed tube'
_diffrn_radiation_type MoK\a
_diffrn_radiation_wavelength 0.71073
_diffrn_reflns_av_R_equivalents 0.0845
_diffrn_reflns_av_sigmaI/netI 0.1694
_diffrn_reflns_limit_h_max 17
_diffrn_reflns_limit_h_min -17
_diffrn_reflns_limit_k_max 17
_diffrn_reflns_limit_k_min -17
_diffrn_reflns_limit_l_max 24
_diffrn_reflns_limit_l_min -24
_diffrn_reflns_number 29002
_diffrn_reflns_theta_full 35.04
_diffrn_reflns_theta_max 35.04
_diffrn_reflns_theta_min 2.61
_exptl_absorpt_coefficient_mu 1.979
_exptl_absorpt_correction_T_max 1.00
_exptl_absorpt_correction_T_min 0.75
_exptl_absorpt_correction_type SADABS
_exptl_crystal_colour 'light brown'
_exptl_crystal_density_diffrn 2.043
_exptl_crystal_density_method 'not measured'
_exptl_crystal_description platelet
_exptl_crystal_F_000 960
_exptl_crystal_size_max 0.34
_exptl_crystal_size_mid 0.20
_exptl_crystal_size_min 0.05
_refine_diff_density_max 0.992
_refine_diff_density_min -0.765
_refine_diff_density_rms 0.154
_refine_ls_extinction_method none
_refine_ls_goodness_of_fit_ref 0.798
_refine_ls_hydrogen_treatment mixed
_refine_ls_matrix_type full
_refine_ls_number_parameters 343
_refine_ls_number_reflns 13898
_refine_ls_number_restraints 9
_refine_ls_restrained_S_all 0.798
_refine_ls_R_factor_all 0.1548
_refine_ls_R_factor_gt 0.0527
_refine_ls_shift/su_max 0.001
_refine_ls_shift/su_mean 0.000
_refine_ls_structure_factor_coef Fsqd
_refine_ls_weighting_details 'calc w=1/[\s^2^(Fo^2^)+(0.0360P)^2^+0.0000P] where P=(Fo^2^+2Fc^2^)/3'
_refine_ls_weighting_scheme calc
_refine_ls_wR_factor_gt 0.0936
_refine_ls_wR_factor_ref 0.1140
_reflns_number_gt 5694
_reflns_number_total 13898
_reflns_threshold_expression >2sigma(I)
_cod_data_source_file ic001129c_1.cif
_cod_data_source_block morun
_cod_original_cell_volume 1595.6(6)
_cod_database_code 4319822

loop_
_symmetry_equiv_pos_as_xyz
'x, y, z'
'-x, -y, -z'

loop_
_atom_site_label
_atom_site_type_symbol
_atom_site_fract_x
_atom_site_fract_y
_atom_site_fract_z
_atom_site_U_iso_or_equiv
_atom_site_adp_type
_atom_site_occupancy
_atom_site_symmetry_multiplicity
_atom_site_calc_flag
_atom_site_refinement_flags
_atom_site_disorder_assembly
_atom_site_disorder_group
Mo1 Mo 0.46518(4) 0.23162(4) 0.30666(3) 0.03268(10) Uani 1 1 d . . .
Mo2 Mo 0.36001(4) 0.02264(4) 0.26929(3) 0.03446(10) Uani 1 1 d . . .
Mo3 Mo 0.20595(4) 0.23411(4) 0.30127(3) 0.03555(11) Uani 1 1 d . . .
Ru Ru 0.42326(4) 0.27544(4) 0.11648(3) 0.03862(11) Uani 1 1 d . . .
S1 S 0.28599(12) 0.08777(12) 0.41118(9) 0.0366(3) Uani 1 1 d . . .
S2 S 0.37068(13) 0.40200(12) 0.22612(10) 0.0401(3) Uani 1 1 d . . .
S3 S 0.56514(12) 0.13197(12) 0.18627(10) 0.0406(3) Uani 1 1 d . . .
S4 S 0.23171(13) 0.13150(12) 0.18063(10) 0.0429(3) Uani 1 1 d . . .
C19 C 0.3382(6) 0.3782(6) 0.0338(5) 0.0588(16) Uani 1 1 d . . .
O1 O 0.2872(5) 0.4381(5) -0.0175(4) 0.0962(17) Uani 1 1 d . . .
C20 C 0.5778(6) 0.3082(5) 0.0033(4) 0.0554(15) Uani 1 1 d . . .
O2 O 0.6685(5) 0.3255(5) -0.0656(3) 0.0836(15) Uani 1 1 d . . .
C1 C 0.3320(4) -0.1566(4) 0.2193(3) 0.0589(16) Uani 1 1 d G . .
H1 H 0.3059 -0.1477 0.1656 0.071 Uiso 1 1 calc R . .
C2 C 0.2467(3) -0.1757(4) 0.3181(4) 0.0646(18) Uani 1 1 d G . .
H2 H 0.1549 -0.1815 0.3404 0.078 Uiso 1 1 calc R . .
C3 C 0.3263(4) -0.1844(4) 0.3769(2) 0.0596(16) Uani 1 1 d G . .
H3 H 0.2957 -0.1969 0.4445 0.071 Uiso 1 1 calc R . .
C4 C 0.4608(4) -0.1707(4) 0.3144(3) 0.0530(14) Uani 1 1 d G . .
H4 H 0.5337 -0.1726 0.3339 0.064 Uiso 1 1 calc R . .
C5 C 0.4643(4) -0.1535(4) 0.2170(3) 0.0537(15) Uani 1 1 d GD . .
C6 C 0.5869(8) -0.1445(7) 0.1299(6) 0.094(3) Uani 1 1 d D . .
H6A H 0.5637 -0.1331 0.0725 0.141 Uiso 1 1 calc R . .
H6B H 0.6322 -0.2222 0.1412 0.141 Uiso 1 1 calc R . .
H6C H 0.6434 -0.0723 0.1201 0.141 Uiso 1 1 calc R . .
C7 C 0.4886(5) 0.2753(7) 0.4428(3) 0.085(3) Uani 1 1 d G . .
H7 H 0.4149 0.2754 0.4974 0.101 Uiso 1 1 calc R . .
C8 C 0.5613(8) 0.1668(4) 0.4272(5) 0.127(5) Uani 1 1 d G . .
H8 H 0.5435 0.0834 0.4699 0.153 Uiso 1 1 calc R . .
C9 C 0.6658(6) 0.2080(7) 0.3351(6) 0.131(5) Uani 1 1 d G . .
H9 H 0.7286 0.1564 0.3068 0.157 Uiso 1 1 calc R . .
C10 C 0.6578(4) 0.3420(7) 0.2937(3) 0.077(2) Uani 1 1 d G . .
H10 H 0.7143 0.3935 0.2335 0.093 Uiso 1 1 calc R . .
C11 C 0.5483(5) 0.3836(4) 0.3602(4) 0.0610(17) Uani 1 1 d GD . .
C12 C 0.5062(13) 0.5130(8) 0.3569(11) 0.212(8) Uani 1 1 d D . .
H12A H 0.4280 0.5094 0.4127 0.318 Uiso 1 1 calc R . .
H12B H 0.4878 0.5508 0.2974 0.318 Uiso 1 1 calc R . .
H12C H 0.5752 0.5644 0.3582 0.318 Uiso 1 1 calc R . .
C13 C -0.0025(5) 0.1803(4) 0.4207(5) 0.120(4) Uani 1 1 d G . .
H13 H -0.0212 0.0983 0.4655 0.144 Uiso 1 1 calc R . .
C14 C 0.0472(5) 0.2904(6) 0.4332(3) 0.075(2) Uani 1 1 d G . .
H14 H 0.0669 0.2932 0.4876 0.090 Uiso 1 1 calc R . .
C15 C 0.0617(4) 0.3954(4) 0.3479(4) 0.0578(16) Uani 1 1 d GD . .
C16 C 0.0209(5) 0.3503(6) 0.2827(3) 0.080(2) Uani 1 1 d G . .
H16 H 0.0203 0.3992 0.2213 0.096 Uiso 1 1 calc R . .
C17 C -0.0188(4) 0.2173(6) 0.3276(6) 0.116(4) Uani 1 1 d G . .
H17 H -0.0500 0.1638 0.3009 0.139 Uiso 1 1 calc R . .
C18 C 0.1022(8) 0.5267(7) 0.3369(8) 0.142(4) Uani 1 1 d D . .
H18A H 0.1245 0.5281 0.3926 0.213 Uiso 1 1 calc R . .
H18B H 0.0309 0.5814 0.3329 0.213 Uiso 1 1 calc R . .
H18C H 0.1777 0.5572 0.2779 0.213 Uiso 1 1 calc R . .
S5 S -0.15065(15) -0.14906(16) 0.32408(12) 0.0559(4) Uani 1 1 d . . .
O3 O -0.0496(5) -0.0910(6) 0.3395(4) 0.111(2) Uani 1 1 d . . .
O4 O -0.2563(6) -0.0757(7) 0.3170(5) 0.130(3) Uani 1 1 d . . .
O5 O -0.1952(8) -0.2716(6) 0.3992(4) 0.141(3) Uani 1 1 d . . .
C21 C -0.0809(5) -0.1908(5) 0.2124(4) 0.0443(12) Uani 1 1 d D . .
C22 C 0.0185(6) -0.1137(6) 0.1345(5) 0.0672(17) Uani 1 1 d D . .
H22 H 0.0533 -0.0410 0.1404 0.081 Uiso 1 1 calc R . .
C23 C 0.0670(6) -0.1448(7) 0.0466(5) 0.0722(19) Uani 1 1 d D . .
H23 H 0.1339 -0.0915 -0.0062 0.087 Uiso 1 1 calc R . .
C24 C 0.0192(6) -0.2514(6) 0.0353(4) 0.0581(16) Uani 1 1 d D . .
C25 C -0.0758(7) -0.3280(7) 0.1154(5) 0.073(2) Uani 1 1 d D . .
H25 H -0.1065 -0.4033 0.1103 0.088 Uiso 1 1 calc R . .
C26 C -0.1288(6) -0.3010(6) 0.2033(5) 0.0667(18) Uani 1 1 d D . .
H26 H -0.1954 -0.3552 0.2557 0.080 Uiso 1 1 calc R . .
C27 C 0.0714(8) -0.2805(9) -0.0610(5) 0.102(3) Uani 1 1 d . . .
H27A H 0.1376 -0.2148 -0.1075 0.153 Uiso 1 1 calc R . .
H27B H 0.0006 -0.2828 -0.0851 0.153 Uiso 1 1 calc R . .
H27C H 0.1097 -0.3626 -0.0522 0.153 Uiso 1 1 calc R . .

loop_
_atom_site_aniso_label
_atom_site_aniso_U_11
_atom_site_aniso_U_22
_atom_site_aniso_U_33
_atom_site_aniso_U_23
_atom_site_aniso_U_13
_atom_site_aniso_U_12
Mo1 0.0320(2) 0.0320(2) 0.0389(2) -0.01151(18) -0.01735(18) 0.00202(17)
Mo2 0.0360(2) 0.0291(2) 0.0439(3) -0.01460(18) -0.0177(2) 0.00439(17)
Mo3 0.0292(2) 0.0341(2) 0.0465(3) -0.01381(19) -0.01587(19) 0.00649(17)
Ru 0.0431(2) 0.0379(2) 0.0377(2) -0.01095(18) -0.01755(19) 0.00117(18)
S1 0.0358(6) 0.0346(6) 0.0391(7) -0.0110(5) -0.0128(5) 0.0032(5)
S2 0.0463(7) 0.0308(6) 0.0474(8) -0.0108(5) -0.0221(6) 0.0034(5)
S3 0.0345(7) 0.0432(7) 0.0446(8) -0.0151(6) -0.0131(6) 0.0059(6)
S4 0.0441(7) 0.0425(7) 0.0531(8) -0.0168(6) -0.0278(7) 0.0024(6)
C19 0.070(4) 0.045(3) 0.062(4) -0.008(3) -0.030(3) -0.001(3)
O1 0.114(4) 0.085(4) 0.100(4) 0.009(3) -0.078(4) -0.003(3)
C20 0.067(4) 0.047(3) 0.048(4) -0.009(3) -0.019(3) 0.006(3)
O2 0.069(3) 0.093(4) 0.051(3) -0.005(3) 0.011(2) 0.012(3)
C1 0.079(5) 0.045(3) 0.077(5) -0.032(3) -0.046(4) 0.009(3)
C2 0.061(4) 0.035(3) 0.103(6) -0.026(3) -0.030(4) -0.002(3)
C3 0.082(5) 0.028(3) 0.058(4) -0.008(3) -0.014(4) 0.001(3)
C4 0.063(4) 0.038(3) 0.070(4) -0.020(3) -0.036(3) 0.015(3)
C5 0.062(4) 0.037(3) 0.068(4) -0.028(3) -0.021(3) 0.018(3)
C6 0.103(6) 0.077(5) 0.110(6) -0.047(5) -0.033(5) 0.029(5)
C7 0.059(4) 0.161(8) 0.044(4) -0.046(5) -0.012(3) -0.037(5)
C8 0.189(11) 0.072(6) 0.176(11) 0.009(6) -0.162(10) -0.034(7)
C9 0.115(8) 0.128(8) 0.268(14) -0.129(9) -0.158(9) 0.071(6)
C10 0.049(4) 0.123(7) 0.065(4) -0.034(4) -0.015(3) -0.041(4)
C11 0.069(4) 0.041(3) 0.105(5) -0.033(3) -0.059(4) 0.007(3)
C12 0.303(16) 0.091(7) 0.45(2) -0.159(10) -0.322(17) 0.093(8)
C13 0.041(4) 0.066(5) 0.173(10) 0.007(6) 0.024(5) 0.014(4)
C14 0.045(4) 0.120(6) 0.049(4) -0.024(4) -0.010(3) 0.046(4)
C15 0.038(3) 0.055(4) 0.082(5) -0.034(3) -0.014(3) 0.019(3)
C16 0.051(4) 0.127(7) 0.081(5) -0.051(5) -0.035(4) 0.060(4)
C17 0.033(4) 0.099(7) 0.246(13) -0.100(8) -0.046(6) 0.027(4)
C18 0.078(6) 0.080(6) 0.240(12) -0.086(7) 0.010(7) 0.016(5)
S5 0.0437(8) 0.0721(10) 0.0632(10) -0.0377(9) -0.0185(7) 0.0116(7)
O3 0.065(3) 0.192(6) 0.105(4) -0.094(4) -0.019(3) -0.019(4)
O4 0.121(5) 0.199(7) 0.137(5) -0.121(5) -0.081(4) 0.110(5)
O5 0.213(8) 0.099(5) 0.069(4) -0.032(3) 0.011(4) -0.005(5)
C21 0.036(3) 0.051(3) 0.052(3) -0.021(3) -0.019(3) 0.011(2)
C22 0.060(4) 0.072(4) 0.069(4) -0.027(4) -0.015(3) -0.008(3)
C23 0.066(4) 0.084(5) 0.051(4) -0.014(4) -0.004(3) -0.014(4)
C24 0.053(4) 0.076(4) 0.055(4) -0.029(3) -0.024(3) 0.015(3)
C25 0.071(5) 0.083(5) 0.080(5) -0.045(4) -0.024(4) -0.010(4)
C26 0.061(4) 0.074(4) 0.067(4) -0.029(4) -0.015(3) -0.020(3)
C27 0.096(6) 0.145(8) 0.076(5) -0.061(5) -0.020(5) 0.007(6)

loop_
_atom_type_symbol
_atom_type_description
_atom_type_scat_dispersion_real
_atom_type_scat_dispersion_imag
_atom_type_scat_source
C C 0.0033 0.0016 'International Tables Vol C Tables 4.2.6.8 and 6.1.1.4'
H H 0.0000 0.0000 'International Tables Vol C Tables 4.2.6.8 and 6.1.1.4'
O O 0.0106 0.0060 'International Tables Vol C Tables 4.2.6.8 and 6.1.1.4'
S S 0.1246 0.1234 'International Tables Vol C Tables 4.2.6.8 and 6.1.1.4'
Mo Mo -1.6832 0.6857 'International Tables Vol C Tables 4.2.6.8 and 6.1.1.4'
Ru Ru -1.2594 0.8363 'International Tables Vol C Tables 4.2.6.8 and 6.1.1.4'

loop_
_geom_angle_atom_site_label_1
_geom_angle_atom_site_label_2
_geom_angle_atom_site_label_3
_geom_angle
_geom_angle_site_symmetry_1
_geom_angle_site_symmetry_3
_geom_angle_publ_flag
S2 Mo1 S3 102.48(5) . . ?
S2 Mo1 S1 103.66(5) . . ?
S3 Mo1 S1 102.10(5) . . ?
S2 Mo1 C8 143.62(16) . . ?
S3 Mo1 C8 108.5(2) . . ?
S1 Mo1 C8 88.30(17) . . ?
S2 Mo1 C7 109.3(2) . . ?
S3 Mo1 C7 142.23(17) . . ?
S1 Mo1 C7 89.85(12) . . ?
C8 Mo1 C7 35.40(6) . . ?
S2 Mo1 C9 134.2(2) . . ?
S3 Mo1 C9 84.56(13) . . ?
S1 Mo1 C9 119.2(2) . . ?
C8 Mo1 C9 35.39(6) . . ?
C7 Mo1 C9 58.72(7) . . ?
S2 Mo1 C11 86.53(11) . . ?
S3 Mo1 C11 131.91(15) . . ?
S1 Mo1 C11 121.73(16) . . ?
C8 Mo1 C11 58.58(7) . . ?
C7 Mo1 C11 35.08(6) . . ?
C9 Mo1 C11 58.37(6) . . ?
S2 Mo1 C10 99.39(17) . . ?
S3 Mo1 C10 97.28(14) . . ?
S1 Mo1 C10 145.68(12) . . ?
C8 Mo1 C10 58.58(7) . . ?
C7 Mo1 C10 58.37(7) . . ?
C9 Mo1 C10 35.07(6) . . ?
C11 Mo1 C10 34.89(5) . . ?
S2 Mo1 Mo3 52.92(4) . . ?
S3 Mo1 Mo3 99.01(4) . . ?
S1 Mo1 Mo3 52.42(4) . . ?
C8 Mo1 Mo3 136.3(2) . . ?
C7 Mo1 Mo3 116.20(13) . . ?
C9 Mo1 Mo3 171.4(2) . . ?
C11 Mo1 Mo3 122.33(11) . . ?
C10 Mo1 Mo3 150.39(18) . . ?
S2 Mo1 Mo2 100.10(4) . . ?
S3 Mo1 Mo2 51.73(4) . . ?
S1 Mo1 Mo2 52.05(4) . . ?
C8 Mo1 Mo2 113.90(11) . . ?
C7 Mo1 Mo2 136.79(15) . . ?
C9 Mo1 Mo2 118.17(12) . . ?
C11 Mo1 Mo2 171.72(13) . . ?
C10 Mo1 Mo2 146.36(16) . . ?
Mo3 Mo1 Mo2 59.78(3) . . ?
S2 Mo1 Ru 51.30(4) . . ?
S3 Mo1 Ru 52.75(4) . . ?
S1 Mo1 Ru 100.24(4) . . ?
C8 Mo1 Ru 160.5(2) . . ?
C7 Mo1 Ru 159.71(19) . . ?
C9 Mo1 Ru 127.7(2) . . ?
C11 Mo1 Ru 127.38(13) . . ?
C10 Mo1 Ru 114.03(12) . . ?
Mo3 Mo1 Ru 59.77(3) . . ?
Mo2 Mo1 Ru 60.89(3) . . ?
S3 Mo2 S4 103.65(6) . . ?
S3 Mo2 C2 144.02(10) . . ?
S4 Mo2 C2 95.01(11) . . ?
S3 Mo2 C3 123.67(12) . . ?
S4 Mo2 C3 129.37(12) . . ?
C2 Mo2 C3 35.7 . . ?
S3 Mo2 S1 102.13(6) . . ?
S4 Mo2 S1 103.14(5) . . ?
C2 Mo2 S1 103.18(12) . . ?
C3 Mo2 S1 84.91(9) . . ?
S3 Mo2 C1 114.27(13) . . ?
S4 Mo2 C1 87.48(9) . . ?
C2 Mo2 C1 35.4 . . ?
C3 Mo2 C1 58.93(6) . . ?
S1 Mo2 C1 138.51(12) . . ?
S3 Mo2 C4 90.33(11) . . ?
S4 Mo2 C4 145.87(9) . . ?
C2 Mo2 C4 58.90(6) . . ?
C3 Mo2 C4 35.3 . . ?
S1 Mo2 C4 104.08(11) . . ?
C1 Mo2 C4 58.43(6) . . ?
S3 Mo2 C5 85.56(10) . . ?
S4 Mo2 C5 114.29(11) . . ?
C2 Mo2 C5 58.63(6) . . ?
C3 Mo2 C5 58.59(6) . . ?
S1 Mo2 C5 138.87(10) . . ?
C1 Mo2 C5 35.0 . . ?
C4 Mo2 C5 34.9 . . ?
S3 Mo2 Mo3 98.90(4) . . ?
S4 Mo2 Mo3 52.84(4) . . ?
C2 Mo2 Mo3 116.79(9) . . ?
C3 Mo2 Mo3 126.08(10) . . ?
S1 Mo2 Mo3 52.31(4) . . ?
C1 Mo2 Mo3 133.90(10) . . ?
C4 Mo2 Mo3 155.92(10) . . ?
C5 Mo2 Mo3 166.99(10) . . ?
S3 Mo2 Mo1 51.82(4) . . ?
S4 Mo2 Mo1 100.65(4) . . ?
C2 Mo2 Mo1 153.05(12) . . ?
C3 Mo2 Mo1 121.52(10) . . ?
S1 Mo2 Mo1 52.00(4) . . ?
C1 Mo2 Mo1 165.08(11) . . ?
C4 Mo2 Mo1 112.26(8) . . ?
C5 Mo2 Mo1 130.64(10) . . ?
Mo3 Mo2 Mo1 59.57(2) . . ?
S3 Mo2 Ru 52.99(4) . . ?
S4 Mo2 Ru 52.05(4) . . ?
C2 Mo2 Ru 143.17(12) . . ?
C3 Mo2 Ru 173.96(9) . . ?
S1 Mo2 Ru 100.60(4) . . ?
C1 Mo2 Ru 116.74(10) . . ?
C4 Mo2 Ru 139.45(11) . . ?
C5 Mo2 Ru 115.39(9) . . ?
Mo3 Mo2 Ru 59.87(3) . . ?
Mo1 Mo2 Ru 61.38(2) . . ?
C13 Mo3 S1 87.33(16) . . ?
C13 Mo3 C17 35.59(6) . . ?
S1 Mo3 C17 118.0(2) . . ?
C13 Mo3 S2 140.95(16) . . ?
S1 Mo3 S2 102.94(5) . . ?
C17 Mo3 S2 134.95(19) . . ?
C13 Mo3 S4 110.0(2) . . ?
S1 Mo3 S4 102.49(5) . . ?
C17 Mo3 S4 85.20(14) . . ?
S2 Mo3 S4 104.37(6) . . ?
C13 Mo3 C14 35.34(6) . . ?
S1 Mo3 C14 90.05(11) . . ?
C17 Mo3 C14 58.71(7) . . ?
S2 Mo3 C14 106.20(18) . . ?
S4 Mo3 C14 143.26(15) . . ?
C13 Mo3 C16 58.62(7) . . ?
S1 Mo3 C16 145.05(13) . . ?
C17 Mo3 C16 35.13(6) . . ?
S2 Mo3 C16 99.88(17) . . ?
S4 Mo3 C16 97.01(12) . . ?
C14 Mo3 C16 58.08(6) . . ?
C13 Mo3 C15 58.36(7) . . ?
S1 Mo3 C15 122.10(13) . . ?
C17 Mo3 C15 58.22(6) . . ?
S2 Mo3 C15 85.14(11) . . ?
S4 Mo3 C15 131.27(13) . . ?
C14 Mo3 C15 34.77(5) . . ?
C16 Mo3 C15 34.7 . . ?
C13 Mo3 Mo1 134.0(2) . . ?
S1 Mo3 Mo1 52.51(4) . . ?
C17 Mo3 Mo1 169.5(2) . . ?
S2 Mo3 Mo1 52.09(4) . . ?
S4 Mo3 Mo1 100.90(4) . . ?
C14 Mo3 Mo1 113.82(13) . . ?
C16 Mo3 Mo1 149.74(17) . . ?
C15 Mo3 Mo1 120.79(11) . . ?
C13 Mo3 Mo2 115.30(11) . . ?
S1 Mo3 Mo2 52.46(4) . . ?
C17 Mo3 Mo2 118.92(12) . . ?
S2 Mo3 Mo2 100.17(4) . . ?
S4 Mo3 Mo2 52.02(4) . . ?
C14 Mo3 Mo2 138.36(13) . . ?
C16 Mo3 Mo2 146.56(14) . . ?
C15 Mo3 Mo2 173.01(12) . . ?
Mo1 Mo3 Mo2 60.65(3) . . ?
C13 Mo3 Ru 161.5(2) . . ?
S1 Mo3 Ru 102.58(4) . . ?
C17 Mo3 Ru 127.4(2) . . ?
S2 Mo3 Ru 52.41(4) . . ?
S4 Mo3 Ru 52.93(4) . . ?
C14 Mo3 Ru 156.89(16) . . ?
C16 Mo3 Ru 112.31(12) . . ?
C15 Mo3 Ru 124.85(12) . . ?
Mo1 Mo3 Ru 62.53(3) . . ?
Mo2 Mo3 Ru 62.13(3) . . ?
C19 Ru C20 86.6(3) . . ?
C19 Ru S2 94.49(19) . . ?
C20 Ru S2 123.05(18) . . ?
C19 Ru S4 85.22(19) . . ?
C20 Ru S4 134.47(18) . . ?
S2 Ru S4 102.23(5) . . ?
C19 Ru S3 166.1(2) . . ?
C20 Ru S3 81.30(18) . . ?
S2 Ru S3 97.89(5) . . ?
S4 Ru S3 98.35(5) . . ?
C19 Ru Mo3 97.9(2) . . ?
C20 Ru Mo3 173.15(18) . . ?
S2 Ru Mo3 51.63(4) . . ?
S4 Ru Mo3 51.52(4) . . ?
S3 Ru Mo3 94.86(4) . . ?
C19 Ru Mo2 135.13(18) . . ?
C20 Ru Mo2 121.82(17) . . ?
S2 Ru Mo2 96.28(4) . . ?
S4 Ru Mo2 49.93(4) . . ?
S3 Ru Mo2 49.68(4) . . ?
Mo3 Ru Mo2 58.00(3) . . ?
C19 Ru Mo1 143.82(19) . . ?
C20 Ru Mo1 115.88(18) . . ?
S2 Ru Mo1 49.79(4) . . ?
S4 Ru Mo1 95.99(5) . . ?
S3 Ru Mo1 49.54(4) . . ?
Mo3 Ru Mo1 57.70(2) . . ?
Mo2 Ru Mo1 57.73(3) . . ?
Mo3 S1 Mo1 75.07(5) . . ?
Mo3 S1 Mo2 75.23(5) . . ?
Mo1 S1 Mo2 75.95(5) . . ?
Mo1 S2 Mo3 74.99(5) . . ?
Mo1 S2 Ru 78.91(4) . . ?
Mo3 S2 Ru 75.96(5) . . ?
Mo2 S3 Mo1 76.46(5) . . ?
Mo2 S3 Ru 77.32(5) . . ?
Mo1 S3 Ru 77.71(5) . . ?
Mo2 S4 Mo3 75.14(4) . . ?
Mo2 S4 Ru 78.01(5) . . ?
Mo3 S4 Ru 75.55(5) . . ?
O1 C19 Ru 178.2(6) . . ?
O2 C20 Ru 177.8(6) . . ?
C2 C1 C5 108.0 . . ?
C2 C1 Mo2 70.97(14) . . ?
C5 C1 Mo2 73.44(14) . . ?
C3 C2 C1 108.0 . . ?
C3 C2 Mo2 72.28(14) . . ?
C1 C2 Mo2 73.62(14) . . ?
C2 C3 C4 108.0 . . ?
C2 C3 Mo2 72.05(14) . . ?
C4 C3 Mo2 73.72(14) . . ?
C5 C4 C3 108.0 . . ?
C5 C4 Mo2 73.27(14) . . ?
C3 C4 Mo2 70.93(14) . . ?
C4 C5 C1 108.0 . . ?
C4 C5 C6 125.1(4) . . ?
C1 C5 C6 126.7(4) . . ?
C4 C5 Mo2 71.80(14) . . ?
C1 C5 Mo2 71.60(14) . . ?
C6 C5 Mo2 125.9(3) . . ?
C8 C7 C11 108.0 . . ?
C8 C7 Mo1 71.71(16) . . ?
C11 C7 Mo1 73.44(16) . . ?
C9 C8 C7 108.0 . . ?
C9 C8 Mo1 72.92(17) . . ?
C7 C8 Mo1 72.89(16) . . ?
C10 C9 C8 108.0 . . ?
C10 C9 Mo1 73.43(16) . . ?
C8 C9 Mo1 71.69(17) . . ?
C9 C10 C11 108.0 . . ?
C9 C10 Mo1 71.50(16) . . ?
C11 C10 Mo1 72.54(17) . . ?
C10 C11 C7 108.0 . . ?
C10 C11 C12 129.4(8) . . ?
C7 C11 C12 122.2(8) . . ?
C10 C11 Mo1 72.57(17) . . ?
C7 C11 Mo1 71.49(17) . . ?
C12 C11 Mo1 126.8(4) . . ?
C14 C13 C17 108.0 . . ?
C14 C13 Mo3 73.87(17) . . ?
C17 C13 Mo3 72.60(17) . . ?
C13 C14 C15 108.0 . . ?
C13 C14 Mo3 70.78(17) . . ?
C15 C14 Mo3 73.94(17) . . ?
C14 C15 C16 108.0 . . ?
C14 C15 C18 123.7(7) . . ?
C16 C15 C18 128.1(7) . . ?
C14 C15 Mo3 71.29(17) . . ?
C16 C15 Mo3 71.97(16) . . ?
C18 C15 Mo3 125.9(4) . . ?
C17 C16 C15 108.0 . . ?
C17 C16 Mo3 70.66(17) . . ?
C15 C16 Mo3 73.37(16) . . ?
C16 C17 C13 108.0 . . ?
C16 C17 Mo3 74.21(17) . . ?
C13 C17 Mo3 71.81(17) . . ?
O4 S5 O3 116.4(4) . . ?
O4 S5 O5 110.9(5) . . ?
O3 S5 O5 109.1(4) . . ?
O4 S5 C21 107.2(3) . . ?
O3 S5 C21 108.2(3) . . ?
O5 S5 C21 104.3(3) . . ?
C22 C21 C26 119.4(6) . . ?
C22 C21 S5 120.6(4) . . ?
C26 C21 S5 119.9(4) . . ?
C21 C22 C23 119.6(6) . . ?
C24 C23 C22 121.9(6) . . ?
C25 C24 C23 116.7(6) . . ?
C25 C24 C27 122.7(6) . . ?
C23 C24 C27 120.6(6) . . ?
C24 C25 C26 123.9(6) . . ?
C25 C26 C21 118.4(6) . . ?

loop_
_geom_bond_atom_site_label_1
_geom_bond_atom_site_label_2
_geom_bond_distance
_geom_bond_site_symmetry_2
_geom_bond_publ_flag
Mo1 S2 2.3124(15) . ?
Mo1 S3 2.3139(15) . ?
Mo1 S1 2.3248(17) . ?
Mo1 C8 2.328(4) . ?
Mo1 C7 2.343(4) . ?
Mo1 C9 2.344(4) . ?
Mo1 C11 2.368(4) . ?
Mo1 C10 2.369(4) . ?
Mo1 Mo3 2.8309(8) . ?
Mo1 Mo2 2.8620(9) . ?
Mo1 Ru 2.9715(9) . ?
Mo2 S3 2.3112(17) . ?
Mo2 S4 2.3137(15) . ?
Mo2 C2 2.317(4) . ?
Mo2 C3 2.320(4) . ?
Mo2 S1 2.3265(14) . ?
Mo2 C1 2.351(4) . ?
Mo2 C4 2.356(4) . ?
Mo2 C5 2.375(4) . ?
Mo2 Mo3 2.8371(10) . ?
Mo2 Ru 2.9573(14) . ?
Mo3 C13 2.318(4) . ?
Mo3 S1 2.3219(15) . ?
Mo3 C17 2.328(4) . ?
Mo3 S2 2.3384(17) . ?
Mo3 S4 2.3393(15) . ?
Mo3 C14 2.358(4) . ?
Mo3 C16 2.375(4) . ?
Mo3 C15 2.393(4) . ?
Mo3 Ru 2.8935(14) . ?
Ru C19 1.886(6) . ?
Ru C20 1.890(6) . ?
Ru S2 2.3633(15) . ?
Ru S4 2.3841(17) . ?
Ru S3 2.4206(15) . ?
C19 O1 1.141(7) . ?
C20 O2 1.132(6) . ?
C1 C2 1.4200 . ?
C1 C5 1.4200 . ?
C2 C3 1.4200 . ?
C3 C4 1.4200 . ?
C4 C5 1.4200 . ?
C5 C6 1.494(8) . ?
C7 C8 1.4200 . ?
C7 C11 1.4200 . ?
C8 C9 1.4200 . ?
C9 C10 1.4200 . ?
C10 C11 1.4200 . ?
C11 C12 1.451(8) . ?
C13 C14 1.4200 . ?
C13 C17 1.4200 . ?
C14 C15 1.4200 . ?
C15 C16 1.4200 . ?
C15 C18 1.456(8) . ?
C16 C17 1.4200 . ?
S5 O4 1.382(5) . ?
S5 O3 1.403(5) . ?
S5 O5 1.448(6) . ?
S5 C21 1.781(5) . ?
C21 C22 1.370(7) . ?
C21 C26 1.386(7) . ?
C22 C23 1.389(8) . ?
C23 C24 1.366(8) . ?
C24 C25 1.358(8) . ?
C24 C27 1.494(8) . ?
C25 C26 1.370(8) . ?
